data_4067125
loop_
_publ_author_name
'Yu, Insun'
'Wallis, Christopher J.'
'Patrick, Brian O.'
'Diaconescu, Paula L.'
'Mehrkhodavandi, Parisa'

_publ_section_title
;
 Phosphine-Tethered Carbene Ligands: Template Synthesis and Reactivity of
 Cyclic and Acyclic Functionalized Carbenes
;
_journal_issue 22
_journal_name_full Organometallics
_journal_page_first 6065
_journal_paper_doi 10.1021/om100841j
_journal_volume 29
_journal_year 2010
_chemical_formula_moiety 'C34 H48 Fe I N2 O P'
_chemical_formula_sum 'C34 H48 Fe I N2 O P'
_chemical_formula_weight 714.46
_chemical_name_systematic
;
 ?
;
_space_group_IT_number 14
_symmetry_cell_setting monoclinic
_symmetry_space_group_name_Hall '-P 2yn'
_symmetry_space_group_name_H-M 'P 1 21/n 1'
_atom_sites_solution_hydrogens geom
_atom_sites_solution_primary direct
_atom_sites_solution_secondary difmap
_audit_creation_method SHELXL-97
_cell_angle_alpha 90.00
_cell_angle_beta 104.923(2)
_cell_angle_gamma 90.00
_cell_formula_units_Z 4
_cell_length_a 12.9690(4)
_cell_length_b 16.5713(6)
_cell_length_c 15.7782(5)
_cell_measurement_reflns_used 9973
_cell_measurement_temperature 173(2)
_cell_measurement_theta_max 27.89
_cell_measurement_theta_min 2.80
_cell_volume 3276.58(19)
_computing_structure_refinement 'SHELXL-97 (Sheldrick, 1997)'
_diffrn_ambient_temperature 173(2)
_diffrn_measured_fraction_theta_full 0.988
_diffrn_measured_fraction_theta_max 0.988
_diffrn_measurement_device_type 'Bruker X8 APEX II'
_diffrn_measurement_method 'area detector'
_diffrn_radiation_monochromator graphite
_diffrn_radiation_source 'fine-focus sealed tube'
_diffrn_radiation_type MoK\a
_diffrn_radiation_wavelength 0.71073
_diffrn_reflns_av_R_equivalents 0.0000
_diffrn_reflns_av_sigmaI/netI 0.0459
_diffrn_reflns_limit_h_max 16
_diffrn_reflns_limit_h_min -17
_diffrn_reflns_limit_k_max 21
_diffrn_reflns_limit_k_min 0
_diffrn_reflns_limit_l_max 20
_diffrn_reflns_limit_l_min 0
_diffrn_reflns_number 8041
_diffrn_reflns_theta_full 27.96
_diffrn_reflns_theta_max 27.96
_diffrn_reflns_theta_min 1.82
_exptl_absorpt_coefficient_mu 1.480
_exptl_absorpt_correction_T_max 0.8009
_exptl_absorpt_correction_T_min 0.5406
_exptl_absorpt_correction_type multi-scan
_exptl_crystal_colour orange
_exptl_crystal_density_diffrn 1.448
_exptl_crystal_density_method 'not measured'
_exptl_crystal_description irregular
_exptl_crystal_F_000 1472
_exptl_crystal_size_max 0.50
_exptl_crystal_size_mid 0.40
_exptl_crystal_size_min 0.15
_refine_diff_density_max 0.949
_refine_diff_density_min -0.623
_refine_diff_density_rms 0.099
_refine_ls_extinction_method none
_refine_ls_goodness_of_fit_ref 1.035
_refine_ls_hydrogen_treatment mixed
_refine_ls_matrix_type full
_refine_ls_number_parameters 366
_refine_ls_number_reflns 8041
_refine_ls_number_restraints 0
_refine_ls_restrained_S_all 1.035
_refine_ls_R_factor_all 0.0492
_refine_ls_R_factor_gt 0.0353
_refine_ls_shift/su_max 0.030
_refine_ls_shift/su_mean 0.001
_refine_ls_structure_factor_coef Fsqd
_refine_ls_weighting_details 'calc w=1/[\s^2^(Fo^2^)+(0.0321P)^2^+3.1872P] where P=(Fo^2^+2Fc^2^)/3'
_refine_ls_weighting_scheme calc
_refine_ls_wR_factor_gt 0.0765
_refine_ls_wR_factor_ref 0.0834
_reflns_number_gt 6669
_reflns_number_total 8041
_reflns_threshold_expression >2sigma(I)
_cod_data_source_file om100841j_si_001.cif
_cod_data_source_block pm058
_cod_depositor_comments
;
The following automatic conversions were performed:

'_symmetry_cell_setting' value 'Monoclinic' changed to 'monoclinic'
according to /home/saulius/struct/CIF-dictionaries/cif_core.dic
dictionary named 'cif_core.dic' version 2.4.1 from 2010-06-29.

Automatic conversion script
Id: cif_fix_values 1715 2011-07-08 13:25:40Z adriana 
;
_cod_original_sg_symbol_H-M 'P 21/n'
_cod_database_code 4067125

loop_
_symmetry_equiv_pos_as_xyz
'x, y, z'
'-x+1/2, y+1/2, -z+1/2'
'-x, -y, -z'
'x-1/2, -y-1/2, z-1/2'

loop_
_atom_site_label
_atom_site_type_symbol
_atom_site_fract_x
_atom_site_fract_y
_atom_site_fract_z
_atom_site_U_iso_or_equiv
_atom_site_adp_type
_atom_site_occupancy
_atom_site_symmetry_multiplicity
_atom_site_calc_flag
_atom_site_refinement_flags
C1 C 0.8609(2) -0.01810(17) 0.08721(18) 0.0186(6) Uani 1 1 d .
C2 C 0.8524(2) 0.05658(16) 0.24218(17) 0.0144(5) Uani 1 1 d .
C3 C 0.6130(2) 0.0497(2) 0.1496(3) 0.0345(8) Uani 1 1 d .
H3 H 0.5991 0.0850 0.1928 0.041 Uiso 1 1 calc R
C4 C 0.6034(2) 0.0687(2) 0.0620(3) 0.0375(9) Uani 1 1 d .
H4 H 0.5814 0.1193 0.0350 0.045 Uiso 1 1 calc R
C5 C 0.6315(3) 0.0007(2) 0.0205(2) 0.0369(9) Uani 1 1 d .
H5 H 0.6331 -0.0030 -0.0393 0.044 Uiso 1 1 calc R
C6 C 0.6573(2) -0.0614(2) 0.0838(3) 0.0343(8) Uani 1 1 d .
H6 H 0.6781 -0.1148 0.0738 0.041 Uiso 1 1 calc R
C7 C 0.6470(2) -0.0311(2) 0.1628(2) 0.0307(8) Uani 1 1 d .
H7 H 0.6605 -0.0598 0.2167 0.037 Uiso 1 1 calc R
C8 C 0.7698(2) 0.24240(17) 0.09836(19) 0.0195(6) Uani 1 1 d .
H8A H 0.7909 0.2861 0.0635 0.023 Uiso 1 1 calc R
H8B H 0.6910 0.2424 0.0857 0.023 Uiso 1 1 calc R
C9 C 0.8166(2) 0.25975(17) 0.19561(19) 0.0206(6) Uani 1 1 d .
H9A H 0.7926 0.3138 0.2092 0.025 Uiso 1 1 calc R
H9B H 0.8954 0.2611 0.2078 0.025 Uiso 1 1 calc R
C10 C 0.7851(2) 0.19791(17) 0.25618(19) 0.0200(6) Uani 1 1 d .
H10A H 0.7797 0.2259 0.3103 0.024 Uiso 1 1 calc R
H10B H 0.7133 0.1769 0.2269 0.024 Uiso 1 1 calc R
C11 C 0.7605(2) 0.14638(17) -0.05490(18) 0.0174(6) Uani 1 1 d .
C12 C 0.7972(2) 0.08896(19) -0.10498(19) 0.0209(6) Uani 1 1 d .
H12 H 0.8530 0.0531 -0.0774 0.025 Uiso 1 1 calc R
C13 C 0.7527(2) 0.0840(2) -0.1947(2) 0.0247(7) Uani 1 1 d .
H13 H 0.7776 0.0442 -0.2281 0.030 Uiso 1 1 calc R
C14 C 0.6724(3) 0.1365(2) -0.2359(2) 0.0287(7) Uani 1 1 d .
H14 H 0.6420 0.1329 -0.2974 0.034 Uiso 1 1 calc R
C15 C 0.6368(3) 0.1941(2) -0.1871(2) 0.0306(7) Uani 1 1 d .
H15 H 0.5823 0.2306 -0.2153 0.037 Uiso 1 1 calc R
C16 C 0.6799(2) 0.19917(19) -0.0971(2) 0.0242(6) Uani 1 1 d .
H16 H 0.6543 0.2388 -0.0641 0.029 Uiso 1 1 calc R
C17 C 0.9558(2) 0.16542(17) 0.07599(18) 0.0174(6) Uani 1 1 d .
C18 C 0.9841(3) 0.22800(19) 0.0270(2) 0.0248(6) Uani 1 1 d .
H18 H 0.9297 0.2595 -0.0104 0.030 Uiso 1 1 calc R
C19 C 1.0896(3) 0.2448(2) 0.0319(2) 0.0293(7) Uani 1 1 d .
H19 H 1.1074 0.2875 -0.0020 0.035 Uiso 1 1 calc R
C20 C 1.1697(3) 0.1996(2) 0.0862(2) 0.0297(8) Uani 1 1 d .
H20 H 1.2424 0.2107 0.0891 0.036 Uiso 1 1 calc R
C21 C 1.1434(2) 0.1381(2) 0.1361(2) 0.0268(7) Uani 1 1 d .
H21 H 1.1984 0.1074 0.1738 0.032 Uiso 1 1 calc R
C22 C 1.0368(2) 0.12085(19) 0.13156(19) 0.0206(6) Uani 1 1 d .
H22 H 1.0194 0.0787 0.1663 0.025 Uiso 1 1 calc R
C23 C 0.9906(2) 0.01668(17) 0.37787(17) 0.0164(5) Uani 1 1 d .
H23A H 1.0096 -0.0350 0.4095 0.020 Uiso 1 1 calc R
H23B H 0.9537 0.0505 0.4127 0.020 Uiso 1 1 calc R
C24 C 1.0932(2) 0.05954(17) 0.37204(18) 0.0168(5) Uani 1 1 d .
H24A H 1.1248 0.0305 0.3300 0.020 Uiso 1 1 calc R
H24B H 1.0759 0.1150 0.3496 0.020 Uiso 1 1 calc R
C25 C 1.1748(2) 0.06330(17) 0.46158(19) 0.0196(6) Uani 1 1 d .
H25A H 1.2290 0.1047 0.4594 0.023 Uiso 1 1 calc R
H25B H 1.1379 0.0804 0.5063 0.023 Uiso 1 1 calc R
C26 C 1.2310(2) -0.01704(19) 0.4898(2) 0.0254(7) Uani 1 1 d .
H26A H 1.2757 -0.0303 0.4495 0.030 Uiso 1 1 calc R
H26B H 1.1764 -0.0599 0.4839 0.030 Uiso 1 1 calc R
C27 C 1.3016(3) -0.0177(2) 0.5841(2) 0.0334(8) Uani 1 1 d .
H27A H 1.2590 0.0015 0.6239 0.040 Uiso 1 1 calc R
H27B H 1.3234 -0.0740 0.6006 0.040 Uiso 1 1 calc R
C28 C 1.4009(3) 0.0341(2) 0.5977(2) 0.0321(8) Uani 1 1 d .
H28A H 1.4420 0.0307 0.6591 0.048 Uiso 1 1 calc R
H28B H 1.3802 0.0903 0.5831 0.048 Uiso 1 1 calc R
H28C H 1.4447 0.0147 0.5597 0.048 Uiso 1 1 calc R
C29 C 0.9058(2) -0.08681(16) 0.27159(19) 0.0176(5) Uani 1 1 d .
H29A H 0.8478 -0.0944 0.2175 0.021 Uiso 1 1 calc R
H29B H 0.8842 -0.1145 0.3198 0.021 Uiso 1 1 calc R
C30 C 1.0064(2) -0.12717(16) 0.25904(18) 0.0167(5) Uani 1 1 d .
H30A H 1.0282 -0.1011 0.2099 0.020 Uiso 1 1 calc R
H30B H 1.0651 -0.1208 0.3129 0.020 Uiso 1 1 calc R
C31 C 0.9851(2) -0.21662(17) 0.2394(2) 0.0206(6) Uani 1 1 d .
H31A H 0.9693 -0.2429 0.2910 0.025 Uiso 1 1 calc R
H31B H 0.9212 -0.2223 0.1895 0.025 Uiso 1 1 calc R
C32 C 1.0781(2) -0.25992(18) 0.2174(2) 0.0216(6) Uani 1 1 d .
H32A H 1.1440 -0.2484 0.2637 0.026 Uiso 1 1 calc R
H32B H 1.0879 -0.2384 0.1614 0.026 Uiso 1 1 calc R
C33 C 1.0621(2) -0.35124(18) 0.2091(2) 0.0247(7) Uani 1 1 d .
H33A H 1.0762 -0.3749 0.2686 0.030 Uiso 1 1 calc R
H33B H 0.9868 -0.3625 0.1785 0.030 Uiso 1 1 calc R
C34 C 1.1332(3) -0.3916(2) 0.1600(2) 0.0300(7) Uani 1 1 d .
H34A H 1.1193 -0.4498 0.1570 0.045 Uiso 1 1 calc R
H34B H 1.2081 -0.3819 0.1906 0.045 Uiso 1 1 calc R
H34C H 1.1186 -0.3695 0.1005 0.045 Uiso 1 1 calc R
N1 N 0.85794(19) 0.12917(14) 0.28118(16) 0.0170(5) Uani 1 1 d .
N2 N 0.91643(17) 0.00020(13) 0.29167(14) 0.0150(5) Uani 1 1 d .
O1 O 0.92058(17) -0.05491(13) 0.06004(14) 0.0257(5) Uani 1 1 d .
P1 P 0.81385(5) 0.14592(4) 0.06436(5) 0.01471(14) Uani 1 1 d .
Fe1 Fe 0.76293(3) 0.03612(2) 0.12110(3) 0.01400(9) Uani 1 1 d .
I1 I 0.940991(15) 0.221784(11) 0.499265(12) 0.02055(6) Uani 1 1 d .
H1N H 0.895(3) 0.133(2) 0.327(2) 0.023(9) Uiso 1 1 d .

loop_
_atom_site_aniso_label
_atom_site_aniso_U_11
_atom_site_aniso_U_22
_atom_site_aniso_U_33
_atom_site_aniso_U_23
_atom_site_aniso_U_13
_atom_site_aniso_U_12
C1 0.0188(14) 0.0172(14) 0.0166(14) 0.0002(11) -0.0009(11) -0.0011(11)
C2 0.0127(12) 0.0152(13) 0.0159(13) 0.0011(10) 0.0047(10) -0.0011(10)
C3 0.0150(15) 0.039(2) 0.051(2) -0.0177(17) 0.0115(14) -0.0084(13)
C4 0.0152(15) 0.0269(18) 0.061(2) 0.0196(17) -0.0074(15) -0.0050(13)
C5 0.0200(16) 0.065(3) 0.0215(17) -0.0038(16) -0.0018(12) -0.0225(16)
C6 0.0183(15) 0.0183(15) 0.064(2) -0.0095(15) 0.0066(15) -0.0087(12)
C7 0.0162(14) 0.0385(19) 0.0345(18) 0.0141(15) 0.0011(13) -0.0093(13)
C8 0.0200(14) 0.0160(14) 0.0192(14) 0.0017(11) -0.0009(11) 0.0037(11)
C9 0.0220(14) 0.0155(14) 0.0208(15) -0.0026(11) -0.0008(11) 0.0027(11)
C10 0.0214(14) 0.0180(14) 0.0196(14) -0.0025(11) 0.0037(11) 0.0069(11)
C11 0.0179(13) 0.0181(14) 0.0147(13) 0.0022(10) 0.0013(11) -0.0031(11)
C12 0.0197(14) 0.0234(16) 0.0185(15) 0.0000(12) 0.0031(11) -0.0008(12)
C13 0.0260(16) 0.0298(17) 0.0197(15) -0.0040(13) 0.0081(12) -0.0065(13)
C14 0.0263(16) 0.039(2) 0.0161(15) 0.0021(13) -0.0036(12) -0.0064(14)
C15 0.0269(17) 0.0342(19) 0.0243(17) 0.0045(14) -0.0054(13) 0.0027(14)
C16 0.0214(15) 0.0242(16) 0.0239(16) 0.0019(12) 0.0002(12) 0.0024(12)
C17 0.0165(13) 0.0177(14) 0.0176(14) -0.0034(11) 0.0038(11) -0.0040(11)
C18 0.0245(15) 0.0251(17) 0.0225(16) 0.0027(13) 0.0022(12) -0.0049(13)
C19 0.0331(18) 0.0332(18) 0.0221(16) -0.0019(13) 0.0081(14) -0.0165(14)
C20 0.0207(15) 0.045(2) 0.0244(17) -0.0088(14) 0.0069(13) -0.0125(14)
C21 0.0165(14) 0.0387(19) 0.0218(16) -0.0042(13) -0.0013(12) -0.0009(13)
C22 0.0172(14) 0.0246(16) 0.0179(14) 0.0001(11) 0.0009(11) -0.0008(11)
C23 0.0172(13) 0.0159(13) 0.0153(13) 0.0007(10) 0.0029(10) 0.0004(10)
C24 0.0167(13) 0.0175(13) 0.0153(14) -0.0001(10) 0.0027(11) -0.0002(10)
C25 0.0175(14) 0.0191(14) 0.0203(15) -0.0006(11) 0.0015(11) 0.0002(11)
C26 0.0194(15) 0.0246(16) 0.0289(17) 0.0053(13) 0.0006(12) 0.0008(12)
C27 0.0216(16) 0.045(2) 0.0301(18) 0.0146(15) 0.0003(13) 0.0015(15)
C28 0.0260(17) 0.037(2) 0.0295(18) 0.0033(14) 0.0002(14) 0.0027(14)
C29 0.0180(13) 0.0134(13) 0.0205(14) 0.0011(11) 0.0034(11) -0.0011(10)
C30 0.0154(13) 0.0154(14) 0.0181(14) 0.0002(10) 0.0022(11) 0.0010(10)
C31 0.0203(14) 0.0180(14) 0.0229(15) -0.0041(12) 0.0045(11) -0.0016(11)
C32 0.0250(15) 0.0181(15) 0.0222(15) 0.0001(11) 0.0069(12) 0.0019(12)
C33 0.0230(15) 0.0179(15) 0.0329(18) -0.0023(13) 0.0065(13) 0.0007(12)
C34 0.0336(18) 0.0264(18) 0.0300(18) -0.0013(13) 0.0083(14) 0.0041(14)
N1 0.0193(12) 0.0172(12) 0.0120(12) -0.0013(9) -0.0009(10) 0.0031(9)
N2 0.0133(11) 0.0157(11) 0.0142(11) -0.0001(9) 0.0001(9) 0.0006(9)
O1 0.0287(12) 0.0273(12) 0.0217(11) -0.0015(9) 0.0078(9) 0.0078(9)
P1 0.0144(3) 0.0129(3) 0.0152(3) 0.0007(3) 0.0009(3) 0.0004(3)
Fe1 0.01196(18) 0.01304(19) 0.01547(19) 0.00022(14) 0.00077(14) -0.00023(14)
I1 0.02577(10) 0.01593(9) 0.01918(10) 0.00015(7) 0.00440(7) 0.00022(7)

loop_
_atom_type_symbol
_atom_type_description
_atom_type_scat_dispersion_real
_atom_type_scat_dispersion_imag
_atom_type_scat_source
C C 0.0033 0.0016 'International Tables Vol C Tables 4.2.6.8 and 6.1.1.4'
H H 0.0000 0.0000 'International Tables Vol C Tables 4.2.6.8 and 6.1.1.4'
N N 0.0061 0.0033 'International Tables Vol C Tables 4.2.6.8 and 6.1.1.4'
O O 0.0106 0.0060 'International Tables Vol C Tables 4.2.6.8 and 6.1.1.4'
P P 0.1023 0.0942 'International Tables Vol C Tables 4.2.6.8 and 6.1.1.4'
Fe Fe 0.3463 0.8444 'International Tables Vol C Tables 4.2.6.8 and 6.1.1.4'
I I -0.4742 1.8119 'International Tables Vol C Tables 4.2.6.8 and 6.1.1.4'

loop_
_geom_angle_atom_site_label_1
_geom_angle_atom_site_label_2
_geom_angle_atom_site_label_3
_geom_angle
O1 C1 Fe1 175.6(3)
N1 C2 N2 113.6(2)
N1 C2 Fe1 122.7(2)
N2 C2 Fe1 123.6(2)
C4 C3 C7 107.9(3)
C4 C3 Fe1 70.47(19)
C7 C3 Fe1 70.18(18)
C4 C3 H3 126.1
C7 C3 H3 126.1
Fe1 C3 H3 124.9
C3 C4 C5 108.4(3)
C3 C4 Fe1 71.10(18)
C5 C4 Fe1 69.89(19)
C3 C4 H4 125.8
C5 C4 H4 125.8
Fe1 C4 H4 124.8
C4 C5 C6 107.3(3)
C4 C5 Fe1 71.24(19)
C6 C5 Fe1 70.73(18)
C4 C5 H5 126.3
C6 C5 H5 126.3
Fe1 C5 H5 123.4
C7 C6 C5 108.2(3)
C7 C6 Fe1 71.06(18)
C5 C6 Fe1 69.87(18)
C7 C6 H6 125.9
C5 C6 H6 125.9
Fe1 C6 H6 124.8
C6 C7 C3 108.1(3)
C6 C7 Fe1 70.63(18)
C3 C7 Fe1 70.87(18)
C6 C7 H7 125.9
C3 C7 H7 125.9
Fe1 C7 H7 124.2
C9 C8 P1 112.81(19)
C9 C8 H8A 109.0
P1 C8 H8A 109.0
C9 C8 H8B 109.0
P1 C8 H8B 109.0
H8A C8 H8B 107.8
C8 C9 C10 113.7(2)
C8 C9 H9A 108.8
C10 C9 H9A 108.8
C8 C9 H9B 108.8
C10 C9 H9B 108.8
H9A C9 H9B 107.7
N1 C10 C9 115.6(2)
N1 C10 H10A 108.4
C9 C10 H10A 108.4
N1 C10 H10B 108.4
C9 C10 H10B 108.4
H10A C10 H10B 107.4
C16 C11 C12 118.7(3)
C16 C11 P1 122.1(2)
C12 C11 P1 119.0(2)
C13 C12 C11 120.4(3)
C13 C12 H12 119.8
C11 C12 H12 119.8
C14 C13 C12 120.4(3)
C14 C13 H13 119.8
C12 C13 H13 119.8
C15 C14 C13 119.5(3)
C15 C14 H14 120.3
C13 C14 H14 120.3
C14 C15 C16 120.6(3)
C14 C15 H15 119.7
C16 C15 H15 119.7
C15 C16 C11 120.3(3)
C15 C16 H16 119.8
C11 C16 H16 119.8
C22 C17 C18 118.6(3)
C22 C17 P1 123.0(2)
C18 C17 P1 118.4(2)
C19 C18 C17 121.1(3)
C19 C18 H18 119.4
C17 C18 H18 119.4
C18 C19 C20 120.0(3)
C18 C19 H19 120.0
C20 C19 H19 120.0
C21 C20 C19 119.8(3)
C21 C20 H20 120.1
C19 C20 H20 120.1
C20 C21 C22 120.5(3)
C20 C21 H21 119.7
C22 C21 H21 119.7
C17 C22 C21 119.9(3)
C17 C22 H22 120.0
C21 C22 H22 120.0
N2 C23 C24 113.6(2)
N2 C23 H23A 108.8
C24 C23 H23A 108.8
N2 C23 H23B 108.8
C24 C23 H23B 108.8
H23A C23 H23B 107.7
C25 C24 C23 111.6(2)
C25 C24 H24A 109.3
C23 C24 H24A 109.3
C25 C24 H24B 109.3
C23 C24 H24B 109.3
H24A C24 H24B 108.0
C26 C25 C24 113.4(2)
C26 C25 H25A 108.9
C24 C25 H25A 108.9
C26 C25 H25B 108.9
C24 C25 H25B 108.9
H25A C25 H25B 107.7
C25 C26 C27 114.2(3)
C25 C26 H26A 108.7
C27 C26 H26A 108.7
C25 C26 H26B 108.7
C27 C26 H26B 108.7
H26A C26 H26B 107.6
C28 C27 C26 114.0(3)
C28 C27 H27A 108.7
C26 C27 H27A 108.7
C28 C27 H27B 108.7
C26 C27 H27B 108.7
H27A C27 H27B 107.6
C27 C28 H28A 109.5
C27 C28 H28B 109.5
H28A C28 H28B 109.5
C27 C28 H28C 109.5
H28A C28 H28C 109.5
H28B C28 H28C 109.5
N2 C29 C30 114.9(2)
N2 C29 H29A 108.5
C30 C29 H29A 108.5
N2 C29 H29B 108.5
C30 C29 H29B 108.5
H29A C29 H29B 107.5
C31 C30 C29 109.7(2)
C31 C30 H30A 109.7
C29 C30 H30A 109.7
C31 C30 H30B 109.7
C29 C30 H30B 109.7
H30A C30 H30B 108.2
C32 C31 C30 113.1(2)
C32 C31 H31A 109.0
C30 C31 H31A 109.0
C32 C31 H31B 109.0
C30 C31 H31B 109.0
H31A C31 H31B 107.8
C31 C32 C33 112.9(2)
C31 C32 H32A 109.0
C33 C32 H32A 109.0
C31 C32 H32B 109.0
C33 C32 H32B 109.0
H32A C32 H32B 107.8
C34 C33 C32 113.4(3)
C34 C33 H33A 108.9
C32 C33 H33A 108.9
C34 C33 H33B 108.9
C32 C33 H33B 108.9
H33A C33 H33B 107.7
C33 C34 H34A 109.5
C33 C34 H34B 109.5
H34A C34 H34B 109.5
C33 C34 H34C 109.5
H34A C34 H34C 109.5
H34B C34 H34C 109.5
C2 N1 C10 128.1(2)
C2 N1 H1N 117(3)
C10 N1 H1N 113(3)
C2 N2 C29 122.7(2)
C2 N2 C23 124.1(2)
C29 N2 C23 112.4(2)
C8 P1 C11 103.57(13)
C8 P1 C17 101.45(13)
C11 P1 C17 101.92(13)
C8 P1 Fe1 117.08(10)
C11 P1 Fe1 110.34(9)
C17 P1 Fe1 120.25(10)
C1 Fe1 C2 95.23(12)
C1 Fe1 C5 97.94(14)
C2 Fe1 C5 159.21(12)
C1 Fe1 C6 89.54(13)
C2 Fe1 C6 125.14(13)
C5 Fe1 C6 39.40(14)
C1 Fe1 C7 117.17(14)
C2 Fe1 C7 94.38(12)
C5 Fe1 C7 65.27(13)
C6 Fe1 C7 38.30(14)
C1 Fe1 C4 134.74(15)
C2 Fe1 C4 130.01(14)
C5 Fe1 C4 38.87(15)
C6 Fe1 C4 65.08(13)
C7 Fe1 C4 64.91(13)
C1 Fe1 C3 154.01(13)
C2 Fe1 C3 96.78(13)
C5 Fe1 C3 65.02(14)
C6 Fe1 C3 64.74(13)
C7 Fe1 C3 38.95(13)
C4 Fe1 C3 38.43(15)
C1 Fe1 P1 89.00(10)
C2 Fe1 P1 95.03(8)
C5 Fe1 P1 101.19(11)
C6 Fe1 P1 139.76(11)
C7 Fe1 P1 151.16(10)
C4 Fe1 P1 88.38(9)
C3 Fe1 P1 112.73(11)

loop_
_geom_bond_atom_site_label_1
_geom_bond_atom_site_label_2
_geom_bond_distance
C1 O1 1.151(3)
C1 Fe1 1.749(3)
C2 N1 1.345(3)
C2 N2 1.356(3)
C2 Fe1 1.992(3)
C3 C4 1.391(5)
C3 C7 1.409(5)
C3 Fe1 2.117(3)
C3 H3 0.9500
C4 C5 1.398(5)
C4 Fe1 2.109(3)
C4 H4 0.9500
C5 C6 1.414(5)
C5 Fe1 2.092(3)
C5 H5 0.9500
C6 C7 1.382(5)
C6 Fe1 2.103(3)
C6 H6 0.9500
C7 Fe1 2.108(3)
C7 H7 0.9500
C8 C9 1.525(4)
C8 P1 1.824(3)
C8 H8A 0.9900
C8 H8B 0.9900
C9 C10 1.527(4)
C9 H9A 0.9900
C9 H9B 0.9900
C10 N1 1.468(3)
C10 H10A 0.9900
C10 H10B 0.9900
C11 C16 1.394(4)
C11 C12 1.397(4)
C11 P1 1.830(3)
C12 C13 1.387(4)
C12 H12 0.9500
C13 C14 1.385(4)
C13 H13 0.9500
C14 C15 1.378(5)
C14 H14 0.9500
C15 C16 1.389(4)
C15 H15 0.9500
C16 H16 0.9500
C17 C22 1.394(4)
C17 C18 1.398(4)
C17 P1 1.832(3)
C18 C19 1.380(4)
C18 H18 0.9500
C19 C20 1.385(5)
C19 H19 0.9500
C20 C21 1.382(5)
C20 H20 0.9500
C21 C22 1.396(4)
C21 H21 0.9500
C22 H22 0.9500
C23 N2 1.475(3)
C23 C24 1.532(4)
C23 H23A 0.9900
C23 H23B 0.9900
C24 C25 1.533(4)
C24 H24A 0.9900
C24 H24B 0.9900
C25 C26 1.528(4)
C25 H25A 0.9900
C25 H25B 0.9900
C26 C27 1.532(4)
C26 H26A 0.9900
C26 H26B 0.9900
C27 C28 1.516(5)
C27 H27A 0.9900
C27 H27B 0.9900
C28 H28A 0.9800
C28 H28B 0.9800
C28 H28C 0.9800
C29 N2 1.475(3)
C29 C30 1.523(4)
C29 H29A 0.9900
C29 H29B 0.9900
C30 C31 1.525(4)
C30 H30A 0.9900
C30 H30B 0.9900
C31 C32 1.519(4)
C31 H31A 0.9900
C31 H31B 0.9900
C32 C33 1.528(4)
C32 H32A 0.9900
C32 H32B 0.9900
C33 C34 1.505(4)
C33 H33A 0.9900
C33 H33B 0.9900
C34 H34A 0.9800
C34 H34B 0.9800
C34 H34C 0.9800
N1 H1N 0.76(3)
P1 Fe1 2.2029(8)

loop_
_geom_torsion_atom_site_label_1
_geom_torsion_atom_site_label_2
_geom_torsion_atom_site_label_3
_geom_torsion_atom_site_label_4
_geom_torsion
C7 C3 C4 C5 -0.3(4)
Fe1 C3 C4 C5 60.2(2)
C7 C3 C4 Fe1 -60.5(2)
C3 C4 C5 C6 0.9(4)
Fe1 C4 C5 C6 61.9(2)
C3 C4 C5 Fe1 -61.0(2)
C4 C5 C6 C7 -1.2(3)
Fe1 C5 C6 C7 61.0(2)
C4 C5 C6 Fe1 -62.2(2)
C5 C6 C7 C3 1.0(3)
Fe1 C6 C7 C3 61.3(2)
C5 C6 C7 Fe1 -60.3(2)
C4 C3 C7 C6 -0.4(3)
Fe1 C3 C7 C6 -61.1(2)
C4 C3 C7 Fe1 60.7(2)
P1 C8 C9 C10 -61.3(3)
C8 C9 C10 N1 90.8(3)
C16 C11 C12 C13 -1.1(4)
P1 C11 C12 C13 175.3(2)
C11 C12 C13 C14 0.9(5)
C12 C13 C14 C15 0.1(5)
C13 C14 C15 C16 -0.7(5)
C14 C15 C16 C11 0.5(5)
C12 C11 C16 C15 0.4(4)
P1 C11 C16 C15 -175.8(2)
C22 C17 C18 C19 1.1(5)
P1 C17 C18 C19 -179.0(2)
C17 C18 C19 C20 -0.1(5)
C18 C19 C20 C21 -0.7(5)
C19 C20 C21 C22 0.6(5)
C18 C17 C22 C21 -1.2(4)
P1 C17 C22 C21 178.9(2)
C20 C21 C22 C17 0.4(5)
N2 C23 C24 C25 -171.0(2)
C23 C24 C25 C26 75.7(3)
C24 C25 C26 C27 -172.2(3)
C25 C26 C27 C28 -69.3(4)
N2 C29 C30 C31 179.6(2)
C29 C30 C31 C32 174.5(2)
C30 C31 C32 C33 172.8(2)
C31 C32 C33 C34 161.4(3)
N2 C2 N1 C10 -165.8(3)
Fe1 C2 N1 C10 16.8(4)
C9 C10 N1 C2 -93.2(3)
N1 C2 N2 C29 165.8(2)
Fe1 C2 N2 C29 -16.7(4)
N1 C2 N2 C23 -3.5(4)
Fe1 C2 N2 C23 173.95(19)
C30 C29 N2 C2 123.2(3)
C30 C29 N2 C23 -66.3(3)
C24 C23 N2 C2 -77.4(3)
C24 C23 N2 C29 112.3(3)
C9 C8 P1 C11 -173.3(2)
C9 C8 P1 C17 -67.9(2)
C9 C8 P1 Fe1 65.0(2)
C16 C11 P1 C8 -16.9(3)
C12 C11 P1 C8 166.9(2)
C16 C11 P1 C17 -121.9(3)
C12 C11 P1 C17 61.8(3)
C16 C11 P1 Fe1 109.2(2)
C12 C11 P1 Fe1 -67.0(2)
C22 C17 P1 C8 120.2(3)
C18 C17 P1 C8 -59.7(3)
C22 C17 P1 C11 -133.1(3)
C18 C17 P1 C11 47.0(3)
C22 C17 P1 Fe1 -10.8(3)
C18 C17 P1 Fe1 169.4(2)
O1 C1 Fe1 C2 173(4)
O1 C1 Fe1 C5 9(4)
O1 C1 Fe1 C6 47(4)
O1 C1 Fe1 C7 75(4)
O1 C1 Fe1 C4 -6(4)
O1 C1 Fe1 C3 55(4)
O1 C1 Fe1 P1 -92(4)
N1 C2 Fe1 C1 135.0(2)
N2 C2 Fe1 C1 -42.2(2)
N1 C2 Fe1 C5 -95.8(4)
N2 C2 Fe1 C5 87.0(5)
N1 C2 Fe1 C6 -131.8(2)
N2 C2 Fe1 C6 50.9(3)
N1 C2 Fe1 C7 -107.1(2)
N2 C2 Fe1 C7 75.6(2)
N1 C2 Fe1 C4 -46.5(3)
N2 C2 Fe1 C4 136.2(2)
N1 C2 Fe1 C3 -68.1(2)
N2 C2 Fe1 C3 114.7(2)
N1 C2 Fe1 P1 45.6(2)
N2 C2 Fe1 P1 -131.7(2)
C4 C5 Fe1 C1 -163.6(2)
C6 C5 Fe1 C1 79.5(2)
C4 C5 Fe1 C2 67.6(5)
C6 C5 Fe1 C2 -49.3(5)
C4 C5 Fe1 C6 116.9(3)
C4 C5 Fe1 C7 80.1(2)
C6 C5 Fe1 C7 -36.8(2)
C6 C5 Fe1 C4 -116.9(3)
C4 C5 Fe1 C3 37.0(2)
C6 C5 Fe1 C3 -79.9(2)
C4 C5 Fe1 P1 -73.1(2)
C6 C5 Fe1 P1 170.04(19)
C7 C6 Fe1 C1 138.3(2)
C5 C6 Fe1 C1 -103.1(2)
C7 C6 Fe1 C2 42.2(2)
C5 C6 Fe1 C2 160.8(2)
C7 C6 Fe1 C5 -118.5(3)
C5 C6 Fe1 C7 118.5(3)
C7 C6 Fe1 C4 -80.4(2)
C5 C6 Fe1 C4 38.1(2)
C7 C6 Fe1 C3 -37.8(2)
C5 C6 Fe1 C3 80.7(2)
C7 C6 Fe1 P1 -133.77(19)
C5 C6 Fe1 P1 -15.2(3)
C6 C7 Fe1 C1 -48.4(2)
C3 C7 Fe1 C1 -166.5(2)
C6 C7 Fe1 C2 -146.5(2)
C3 C7 Fe1 C2 95.4(2)
C6 C7 Fe1 C5 37.9(2)
C3 C7 Fe1 C5 -80.2(2)
C3 C7 Fe1 C6 -118.1(3)
C6 C7 Fe1 C4 80.9(2)
C3 C7 Fe1 C4 -37.2(2)
C6 C7 Fe1 C3 118.1(3)
C6 C7 Fe1 P1 104.7(3)
C3 C7 Fe1 P1 -13.4(3)
C3 C4 Fe1 C1 141.9(2)
C5 C4 Fe1 C1 23.2(3)
C3 C4 Fe1 C2 -35.9(3)
C5 C4 Fe1 C2 -154.6(2)
C3 C4 Fe1 C5 118.8(3)
C3 C4 Fe1 C6 80.1(2)
C5 C4 Fe1 C6 -38.6(2)
C3 C4 Fe1 C7 37.7(2)
C5 C4 Fe1 C7 -81.1(2)
C5 C4 Fe1 C3 -118.8(3)
C3 C4 Fe1 P1 -131.1(2)
C5 C4 Fe1 P1 110.1(2)
C4 C3 Fe1 C1 -89.9(4)
C7 C3 Fe1 C1 28.3(4)
C4 C3 Fe1 C2 153.1(2)
C7 C3 Fe1 C2 -88.6(2)
C4 C3 Fe1 C5 -37.4(2)
C7 C3 Fe1 C5 80.9(2)
C4 C3 Fe1 C6 -81.1(2)
C7 C3 Fe1 C6 37.2(2)
C4 C3 Fe1 C7 -118.3(3)
C7 C3 Fe1 C4 118.3(3)
C4 C3 Fe1 P1 54.8(2)
C7 C3 Fe1 P1 173.04(17)
C8 P1 Fe1 C1 -163.87(14)
C11 P1 Fe1 C1 78.06(13)
C17 P1 Fe1 C1 -40.06(14)
C8 P1 Fe1 C2 -68.71(13)
C11 P1 Fe1 C2 173.22(13)
C17 P1 Fe1 C2 55.09(13)
C8 P1 Fe1 C5 98.24(15)
C11 P1 Fe1 C5 -19.84(15)
C17 P1 Fe1 C5 -137.96(15)
C8 P1 Fe1 C6 108.02(18)
C11 P1 Fe1 C6 -10.05(19)
C17 P1 Fe1 C6 -128.18(18)
C8 P1 Fe1 C7 39.9(2)
C11 P1 Fe1 C7 -78.2(2)
C17 P1 Fe1 C7 163.7(2)
C8 P1 Fe1 C4 61.32(16)
C11 P1 Fe1 C4 -56.75(16)
C17 P1 Fe1 C4 -174.87(16)
C8 P1 Fe1 C3 30.81(15)
C11 P1 Fe1 C3 -87.27(15)
C17 P1 Fe1 C3 154.61(15)
